data_2235238
loop_
_publ_author_name
'Zhang, Jinfang'

_publ_section_title
;
 <i>catena</i>-Poly[[tetrakis(hexamethylphosphoramide-\k<i>O</i>)bis(nitrato-\k^2^<i>O</i>,<i>O</i>')terbium(III)]
 [silver(I)-di-\m-sulfido-tungstate(VI)-di-\m-sulfido]]
;
_journal_coeditor_code RZ2763
_journal_issue 6
_journal_name_full 'Acta Crystallographica Section E'
_journal_page_first m843
_journal_page_last m844
_journal_paper_doi 10.1107/S1600536812023823
_journal_volume 68
_journal_year 2012
_chemical_formula_iupac '[Tb (N O3 )2 (C6 H18 N3 O P)4] [Ag W S4]'
_chemical_formula_moiety 'C24 H72 N14 O10 P4 Tb +, Ag S4 W -'
_chemical_formula_sum 'C24 H72 Ag N14 O10 P4 S4 Tb W'
_chemical_formula_weight 1419.76
_chemical_name_systematic
;<i>catena</i>-Poly[[tetrakis(hexamethylphosphoramide-\k<i>O</i>)bis(nitrato-\k^2^<i>O</i>,<i>O</i>')terbium(III)]
[silver(I)-di-\m-sulfido-tungstate(VI)-di-\m-sulfido]]
;
_space_group_IT_number 14
_symmetry_cell_setting monoclinic
_symmetry_space_group_name_Hall '-P 2ybc'
_symmetry_space_group_name_H-M 'P 1 21/c 1'
_atom_sites_solution_hydrogens geom
_atom_sites_solution_primary direct
_atom_sites_solution_secondary difmap
_audit_creation_method 'SHELXTL (Sheldrick, 2008)'
_cell_angle_alpha 90.00
_cell_angle_beta 90.89(3)
_cell_angle_gamma 90.00
_cell_formula_units_Z 4
_cell_length_a 15.786(3)
_cell_length_b 29.654(6)
_cell_length_c 11.369(2)
_cell_measurement_reflns_used 19930
_cell_measurement_temperature 293(2)
_cell_measurement_theta_max 29.1226
_cell_measurement_theta_min 2.6142
_cell_volume 5321.4(17)
_computing_cell_refinement 'CrystalClear (Rigaku, 2008)'
_computing_data_collection 'CrystalClear (Rigaku, 2008)'
_computing_data_reduction 'CrystalClear (Rigaku, 2008)'
_computing_molecular_graphics 'SHELXTL (Sheldrick, 2008)'
_computing_publication_material 'SHELXTL (Sheldrick, 2008)'
_computing_structure_refinement 'SHELXTL (Sheldrick, 2008)'
_computing_structure_solution 'SHELXTL (Sheldrick, 2008)'
_diffrn_ambient_temperature 293(2)
_diffrn_measured_fraction_theta_full 0.994
_diffrn_measured_fraction_theta_max 0.994
_diffrn_measurement_device_type 'Rigaku Saturn724+'
_diffrn_measurement_method dtprofit.ref
_diffrn_radiation_monochromator graphite
_diffrn_radiation_source 'fine-focus sealed tube'
_diffrn_radiation_type MoK\a
_diffrn_radiation_wavelength 0.71073
_diffrn_reflns_av_R_equivalents 0.0434
_diffrn_reflns_av_sigmaI/netI 0.0614
_diffrn_reflns_limit_h_max 12
_diffrn_reflns_limit_h_min -19
_diffrn_reflns_limit_k_max 34
_diffrn_reflns_limit_k_min -35
_diffrn_reflns_limit_l_max 13
_diffrn_reflns_limit_l_min -13
_diffrn_reflns_number 24824
_diffrn_reflns_theta_full 25.35
_diffrn_reflns_theta_max 25.35
_diffrn_reflns_theta_min 3.01
_diffrn_standards_decay_% 0
_diffrn_standards_interval_time 0
_diffrn_standards_number 0
_exptl_absorpt_coefficient_mu 4.168
_exptl_absorpt_correction_T_max 0.582
_exptl_absorpt_correction_T_min 0.432
_exptl_absorpt_correction_type multi-scan
_exptl_absorpt_process_details '(CrystalClear; Rigaku, 2008)'
_exptl_crystal_colour orange
_exptl_crystal_density_diffrn 1.772
_exptl_crystal_density_method 'not measured'
_exptl_crystal_description block
_exptl_crystal_F_000 2816
_exptl_crystal_size_max 0.23
_exptl_crystal_size_mid 0.17
_exptl_crystal_size_min 0.13
_refine_diff_density_max 0.910
_refine_diff_density_min -1.103
_refine_ls_extinction_method none
_refine_ls_goodness_of_fit_ref 1.094
_refine_ls_hydrogen_treatment constr
_refine_ls_matrix_type full
_refine_ls_number_parameters 532
_refine_ls_number_reflns 9675
_refine_ls_number_restraints 0
_refine_ls_restrained_S_all 1.094
_refine_ls_R_factor_all 0.0581
_refine_ls_R_factor_gt 0.0502
_refine_ls_shift/su_max 0.001
_refine_ls_shift/su_mean 0.000
_refine_ls_structure_factor_coef Fsqd
_refine_ls_weighting_details 'calc w=1/[\s^2^(Fo^2^)+(0.0215P)^2^+26.7470P] where P=(Fo^2^+2Fc^2^)/3'
_refine_ls_weighting_scheme calc
_refine_ls_wR_factor_gt 0.0907
_refine_ls_wR_factor_ref 0.0949
_reflns_number_gt 8650
_reflns_number_total 9675
_reflns_threshold_expression >2sigma(I)
_cod_data_source_file rz2763.cif
_cod_data_source_block I
_cod_original_sg_symbol_H-M 'P 21/c'
_cod_database_code 2235238
_cod_database_fobs_code 2235238

loop_
_symmetry_equiv_pos_as_xyz
'x, y, z'
'-x, y+1/2, -z+1/2'
'-x, -y, -z'
'x, -y-1/2, z-1/2'

loop_
_atom_site_type_symbol
_atom_site_label
_atom_site_fract_x
_atom_site_fract_y
_atom_site_fract_z
_atom_site_U_iso_or_equiv
_atom_site_adp_type
_atom_site_calc_flag
_atom_site_refinement_flags
_atom_site_occupancy
_atom_site_symmetry_multiplicity
Tb Tb1 0.26214(2) 0.082647(11) 0.67164(3) 0.02568(10) Uani d . 1 1
P P1 0.30295(14) -0.03046(7) 0.80226(19) 0.0357(5) Uani d . 1 1
P P2 0.04075(13) 0.09595(7) 0.7685(2) 0.0347(5) Uani d . 1 1
P P3 0.20427(17) 0.14674(7) 0.4015(2) 0.0467(6) Uani d . 1 1
P P4 0.47851(13) 0.13354(7) 0.67633(18) 0.0322(5) Uani d . 1 1
O O1 0.2932(3) 0.01770(15) 0.7722(4) 0.0345(12) Uani d . 1 1
O O2 0.1237(3) 0.08045(17) 0.7198(5) 0.0376(13) Uani d . 1 1
O O3 0.2270(3) 0.12714(17) 0.5169(4) 0.0363(13) Uani d . 1 1
O O4 0.3977(3) 0.10718(16) 0.6762(4) 0.0316(12) Uani d . 1 1
O O5 0.1997(3) 0.02638(17) 0.5320(5) 0.0373(13) Uani d . 1 1
O O6 0.3321(3) 0.04051(17) 0.5097(5) 0.0380(13) Uani d . 1 1
O O7 0.2641(4) 0.0011(2) 0.3781(6) 0.0614(18) Uani d . 1 1
O O8 0.2481(3) 0.15874(16) 0.7626(5) 0.0395(13) Uani d . 1 1
O O9 0.2760(4) 0.10391(17) 0.8808(5) 0.0421(14) Uani d . 1 1
O O10 0.2749(5) 0.1725(2) 0.9471(6) 0.074(2) Uani d . 1 1
N N1 0.2645(5) 0.0220(2) 0.4699(7) 0.0428(17) Uani d . 1 1
N N2 0.2661(4) 0.1459(2) 0.8671(7) 0.0429(17) Uani d . 1 1
N N3 0.2809(5) -0.0366(2) 0.9424(6) 0.0436(18) Uani d . 1 1
N N4 0.3961(5) -0.0479(3) 0.7640(7) 0.058(2) Uani d . 1 1
N N5 0.2388(5) -0.0661(2) 0.7356(7) 0.055(2) Uani d . 1 1
N N6 -0.0346(4) 0.0705(3) 0.6967(7) 0.052(2) Uani d . 1 1
N N7 0.0154(4) 0.1487(2) 0.7621(7) 0.053(2) Uani d . 1 1
N N8 0.0431(5) 0.0858(3) 0.9111(6) 0.054(2) Uani d . 1 1
N N9 0.2574(8) 0.1240(3) 0.2998(8) 0.086(3) Uani d . 1 1
N N10 0.1026(6) 0.1383(3) 0.3757(9) 0.087(3) Uani d . 1 1
N N11 0.2229(6) 0.2000(2) 0.4035(7) 0.062(2) Uani d . 1 1
N N12 0.5566(4) 0.0986(2) 0.6501(6) 0.0349(15) Uani d . 1 1
N N13 0.4765(4) 0.1729(2) 0.5769(7) 0.0485(19) Uani d . 1 1
N N14 0.4951(4) 0.1578(3) 0.8017(6) 0.0494(19) Uani d . 1 1
C C1 0.3023(7) -0.0015(3) 1.0253(8) 0.065(3) Uani d . 1 1
H H1A 0.2849 -0.0104 1.1025 0.098 Uiso calc R 1 1
H H1B 0.2738 0.0258 1.0031 0.098 Uiso calc R 1 1
H H1C 0.3624 0.0033 1.0258 0.098 Uiso calc R 1 1
C C2 0.2764(7) -0.0821(3) 0.9968(8) 0.063(3) Uani d . 1 1
H H2A 0.2632 -0.0792 1.0786 0.095 Uiso calc R 1 1
H H2B 0.3300 -0.0970 0.9892 0.095 Uiso calc R 1 1
H H2C 0.2331 -0.0995 0.9577 0.095 Uiso calc R 1 1
C C3 0.4656(6) -0.0162(4) 0.7524(10) 0.070(3) Uani d . 1 1
H H3A 0.5159 -0.0322 0.7307 0.105 Uiso calc R 1 1
H H3B 0.4753 -0.0011 0.8260 0.105 Uiso calc R 1 1
H H3C 0.4516 0.0056 0.6927 0.105 Uiso calc R 1 1
C C4 0.4193(8) -0.0958(4) 0.7809(10) 0.094(4) Uani d . 1 1
H H4A 0.4765 -0.1005 0.7560 0.141 Uiso calc R 1 1
H H4B 0.3817 -0.1145 0.7351 0.141 Uiso calc R 1 1
H H4C 0.4149 -0.1035 0.8626 0.141 Uiso calc R 1 1
C C5 0.2474(9) -0.0815(4) 0.6174(10) 0.096(4) Uani d . 1 1
H H5A 0.2017 -0.1017 0.5980 0.144 Uiso calc R 1 1
H H5B 0.3004 -0.0969 0.6099 0.144 Uiso calc R 1 1
H H5C 0.2458 -0.0561 0.5650 0.144 Uiso calc R 1 1
C C6 0.1503(7) -0.0693(4) 0.7687(12) 0.101(4) Uani d . 1 1
H H6A 0.1222 -0.0914 0.7204 0.152 Uiso calc R 1 1
H H6B 0.1234 -0.0405 0.7578 0.152 Uiso calc R 1 1
H H6C 0.1470 -0.0781 0.8498 0.152 Uiso calc R 1 1
C C7 -0.0210(6) 0.0277(3) 0.6392(10) 0.071(3) Uani d . 1 1
H H7A -0.0727 0.0180 0.6016 0.107 Uiso calc R 1 1
H H7B -0.0034 0.0057 0.6965 0.107 Uiso calc R 1 1
H H7C 0.0222 0.0310 0.5813 0.107 Uiso calc R 1 1
C C8 -0.1236(6) 0.0803(4) 0.7160(11) 0.096(5) Uani d . 1 1
H H8A -0.1579 0.0617 0.6653 0.144 Uiso calc R 1 1
H H8B -0.1345 0.1114 0.6989 0.144 Uiso calc R 1 1
H H8C -0.1369 0.0742 0.7965 0.144 Uiso calc R 1 1
C C9 -0.0126(8) 0.1685(4) 0.6521(10) 0.096(5) Uani d . 1 1
H H9A -0.0247 0.1999 0.6638 0.144 Uiso calc R 1 1
H H9B -0.0629 0.1534 0.6245 0.144 Uiso calc R 1 1
H H9C 0.0311 0.1654 0.5949 0.144 Uiso calc R 1 1
C C10 0.0472(7) 0.1820(3) 0.8464(12) 0.096(5) Uani d . 1 1
H H10A 0.0247 0.2111 0.8266 0.143 Uiso calc R 1 1
H H10B 0.1079 0.1829 0.8440 0.143 Uiso calc R 1 1
H H10C 0.0298 0.1738 0.9241 0.143 Uiso calc R 1 1
C C11 0.0911(7) 0.0476(4) 0.9566(9) 0.070(3) Uani d . 1 1
H H11A 0.0859 0.0463 1.0406 0.105 Uiso calc R 1 1
H H11B 0.1497 0.0510 0.9370 0.105 Uiso calc R 1 1
H H11C 0.0695 0.0202 0.9224 0.105 Uiso calc R 1 1
C C12 -0.0310(7) 0.0962(5) 0.9829(10) 0.098(5) Uani d . 1 1
H H12A -0.0193 0.0881 1.0632 0.147 Uiso calc R 1 1
H H12B -0.0790 0.0795 0.9541 0.147 Uiso calc R 1 1
H H12C -0.0429 0.1279 0.9781 0.147 Uiso calc R 1 1
C C13 0.2146(12) 0.1066(6) 0.1889(10) 0.156(8) Uani d . 1 1
H H13A 0.2564 0.0943 0.1377 0.234 Uiso calc R 1 1
H H13B 0.1856 0.1310 0.1498 0.234 Uiso calc R 1 1
H H13C 0.1745 0.0836 0.2088 0.234 Uiso calc R 1 1
C C14 0.3498(9) 0.1215(4) 0.3088(11) 0.100(5) Uani d . 1 1
H H14A 0.3714 0.1071 0.2399 0.150 Uiso calc R 1 1
H H14B 0.3658 0.1044 0.3773 0.150 Uiso calc R 1 1
H H14C 0.3727 0.1514 0.3150 0.150 Uiso calc R 1 1
C C15 0.0467(9) 0.1716(5) 0.3159(12) 0.128(6) Uani d . 1 1
H H15A -0.0095 0.1595 0.3088 0.192 Uiso calc R 1 1
H H15B 0.0680 0.1779 0.2389 0.192 Uiso calc R 1 1
H H15C 0.0455 0.1989 0.3610 0.192 Uiso calc R 1 1
C C16 0.0639(8) 0.0954(4) 0.3877(12) 0.101(5) Uani d . 1 1
H H16A 0.0049 0.0976 0.3672 0.152 Uiso calc R 1 1
H H16B 0.0700 0.0853 0.4677 0.152 Uiso calc R 1 1
H H16C 0.0908 0.0742 0.3364 0.152 Uiso calc R 1 1
C C17 0.1951(7) 0.2273(3) 0.5032(8) 0.059(3) Uani d . 1 1
H H17A 0.2106 0.2582 0.4908 0.089 Uiso calc R 1 1
H H17B 0.2218 0.2165 0.5743 0.089 Uiso calc R 1 1
H H17C 0.1347 0.2250 0.5100 0.089 Uiso calc R 1 1
C C18 0.2483(10) 0.2257(4) 0.2962(10) 0.113(6) Uani d . 1 1
H H18A 0.2559 0.2569 0.3161 0.169 Uiso calc R 1 1
H H18B 0.2048 0.2230 0.2366 0.169 Uiso calc R 1 1
H H18C 0.3004 0.2138 0.2670 0.169 Uiso calc R 1 1
C C19 0.6443(5) 0.1082(3) 0.6860(8) 0.051(2) Uani d . 1 1
H H19A 0.6801 0.0837 0.6622 0.077 Uiso calc R 1 1
H H19B 0.6476 0.1114 0.7699 0.077 Uiso calc R 1 1
H H19C 0.6627 0.1356 0.6494 0.077 Uiso calc R 1 1
C C20 0.5459(6) 0.0651(3) 0.5564(8) 0.050(2) Uani d . 1 1
H H20A 0.5965 0.0472 0.5512 0.075 Uiso calc R 1 1
H H20B 0.5356 0.0801 0.4828 0.075 Uiso calc R 1 1
H H20C 0.4988 0.0459 0.5738 0.075 Uiso calc R 1 1
C C21 0.5452(6) 0.1831(3) 0.4980(9) 0.063(3) Uani d . 1 1
H H21A 0.5292 0.2079 0.4480 0.095 Uiso calc R 1 1
H H21B 0.5571 0.1572 0.4507 0.095 Uiso calc R 1 1
H H21C 0.5949 0.1912 0.5432 0.095 Uiso calc R 1 1
C C22 0.4103(7) 0.2070(3) 0.5774(10) 0.070(3) Uani d . 1 1
H H22A 0.4185 0.2276 0.5134 0.105 Uiso calc R 1 1
H H22B 0.4126 0.2232 0.6505 0.105 Uiso calc R 1 1
H H22C 0.3560 0.1927 0.5686 0.105 Uiso calc R 1 1
C C23 0.5369(7) 0.2021(4) 0.8159(10) 0.080(4) Uani d . 1 1
H H23A 0.5400 0.2098 0.8979 0.120 Uiso calc R 1 1
H H23B 0.5048 0.2246 0.7742 0.120 Uiso calc R 1 1
H H23C 0.5931 0.2007 0.7850 0.120 Uiso calc R 1 1
C C24 0.4828(7) 0.1333(4) 0.9095(8) 0.083(4) Uani d . 1 1
H H24A 0.4952 0.1526 0.9753 0.124 Uiso calc R 1 1
H H24B 0.5199 0.1076 0.9119 0.124 Uiso calc R 1 1
H H24C 0.4250 0.1233 0.9131 0.124 Uiso calc R 1 1
W W1 0.784283(19) 0.272296(9) 0.52525(2) 0.02401(9) Uani d . 1 1
Ag Ag1 0.78311(4) 0.23447(2) 0.28548(5) 0.04097(17) Uani d . 1 1
S S1 0.78623(13) 0.31531(6) 0.36704(16) 0.0341(5) Uani d . 1 1
S S2 0.78394(15) 0.19939(6) 0.48471(17) 0.0389(5) Uani d . 1 1
S S3 0.66994(13) 0.28840(7) 0.62533(18) 0.0398(5) Uani d . 1 1
S S4 0.89820(13) 0.28726(8) 0.63134(18) 0.0407(5) Uani d . 1 1

loop_
_atom_site_aniso_label
_atom_site_aniso_U_11
_atom_site_aniso_U_22
_atom_site_aniso_U_33
_atom_site_aniso_U_12
_atom_site_aniso_U_13
_atom_site_aniso_U_23
Tb1 0.02178(19) 0.01952(17) 0.0357(2) 0.00038(14) 0.00070(15) 0.00066(15)
P1 0.0397(13) 0.0254(10) 0.0422(12) 0.0059(9) 0.0092(10) 0.0066(9)
P2 0.0227(11) 0.0330(11) 0.0485(13) -0.0005(8) 0.0032(9) -0.0085(10)
P3 0.0647(17) 0.0343(12) 0.0405(13) 0.0108(11) -0.0197(12) 0.0002(10)
P4 0.0239(11) 0.0362(11) 0.0363(11) -0.0060(8) -0.0007(9) -0.0045(9)
O1 0.038(3) 0.023(3) 0.042(3) 0.000(2) 0.000(2) 0.006(2)
O2 0.023(3) 0.035(3) 0.055(4) 0.001(2) 0.007(3) -0.004(3)
O3 0.037(3) 0.034(3) 0.038(3) 0.003(2) -0.010(2) 0.010(2)
O4 0.019(3) 0.038(3) 0.038(3) -0.004(2) 0.001(2) 0.003(2)
O5 0.025(3) 0.035(3) 0.052(3) -0.005(2) -0.008(3) -0.002(3)
O6 0.029(3) 0.037(3) 0.048(3) -0.001(2) -0.001(3) -0.006(3)
O7 0.064(5) 0.067(4) 0.054(4) 0.008(3) -0.006(3) -0.030(4)
O8 0.045(4) 0.024(3) 0.049(4) 0.005(2) -0.006(3) -0.002(3)
O9 0.058(4) 0.028(3) 0.041(3) 0.002(3) 0.006(3) 0.004(3)
O10 0.112(6) 0.052(4) 0.057(4) 0.025(4) -0.018(4) -0.030(4)
N1 0.039(5) 0.036(4) 0.053(5) 0.006(3) 0.002(4) 0.001(4)
N2 0.038(4) 0.038(4) 0.053(5) 0.004(3) 0.000(3) -0.008(4)
N3 0.058(5) 0.034(4) 0.040(4) 0.009(3) 0.013(3) 0.006(3)
N4 0.049(5) 0.051(5) 0.075(6) 0.020(4) 0.022(4) 0.025(4)
N5 0.079(6) 0.032(4) 0.053(5) -0.014(4) 0.016(4) -0.011(4)
N6 0.026(4) 0.064(5) 0.065(5) 0.000(3) 0.003(4) -0.037(4)
N7 0.036(4) 0.039(4) 0.083(6) 0.004(3) 0.006(4) -0.010(4)
N8 0.040(5) 0.073(5) 0.049(5) 0.010(4) 0.006(4) -0.006(4)
N9 0.140(10) 0.065(6) 0.054(6) 0.028(6) -0.001(6) -0.009(5)
N10 0.091(7) 0.059(6) 0.108(8) 0.006(5) -0.074(6) 0.005(5)
N11 0.106(7) 0.037(4) 0.043(4) 0.008(4) -0.003(4) 0.010(4)
N12 0.020(3) 0.045(4) 0.040(4) -0.001(3) 0.000(3) -0.009(3)
N13 0.038(4) 0.039(4) 0.069(5) -0.008(3) 0.008(4) 0.004(4)
N14 0.034(4) 0.067(5) 0.047(4) -0.001(4) -0.006(3) -0.025(4)
C1 0.082(8) 0.062(7) 0.051(6) 0.006(6) 0.004(5) 0.004(5)
C2 0.078(8) 0.053(6) 0.059(6) 0.012(5) 0.024(6) 0.026(5)
C3 0.043(6) 0.077(7) 0.091(8) 0.004(5) -0.008(6) -0.015(6)
C4 0.123(11) 0.070(8) 0.090(9) 0.055(7) 0.043(8) 0.025(7)
C5 0.129(12) 0.071(8) 0.088(9) -0.032(8) 0.013(8) -0.030(7)
C6 0.064(9) 0.109(11) 0.130(12) -0.021(8) 0.001(8) -0.034(9)
C7 0.038(6) 0.062(6) 0.114(9) -0.002(5) 0.007(6) -0.033(7)
C8 0.033(6) 0.126(11) 0.130(11) 0.005(6) 0.004(6) -0.083(9)
C9 0.108(11) 0.087(9) 0.095(9) 0.050(8) 0.042(8) 0.037(8)
C10 0.057(7) 0.053(6) 0.178(14) -0.009(5) 0.028(8) -0.056(8)
C11 0.065(8) 0.075(7) 0.071(7) 0.007(6) 0.009(6) 0.011(6)
C12 0.079(9) 0.152(13) 0.064(8) 0.045(9) 0.025(7) -0.010(8)
C13 0.28(2) 0.146(15) 0.044(8) -0.048(15) 0.008(11) -0.041(9)
C14 0.112(12) 0.101(10) 0.089(9) 0.041(9) 0.049(8) 0.012(8)
C15 0.137(13) 0.119(12) 0.126(12) 0.067(10) -0.081(10) -0.007(10)
C16 0.076(9) 0.076(8) 0.150(13) -0.006(7) -0.060(9) -0.017(9)
C17 0.094(8) 0.031(5) 0.052(6) 0.001(5) 0.009(5) -0.012(4)
C18 0.212(17) 0.064(8) 0.063(8) 0.033(9) 0.040(9) 0.035(7)
C19 0.035(5) 0.067(6) 0.052(6) 0.006(4) 0.000(4) -0.011(5)
C20 0.042(6) 0.054(6) 0.054(6) 0.002(4) 0.000(4) -0.009(5)
C21 0.062(7) 0.054(6) 0.075(7) -0.022(5) 0.020(6) 0.007(5)
C22 0.064(7) 0.046(6) 0.100(9) 0.007(5) 0.008(6) 0.023(6)
C23 0.068(8) 0.072(7) 0.100(9) 0.001(6) -0.013(6) -0.055(7)
C24 0.059(7) 0.148(12) 0.041(6) 0.008(7) -0.007(5) -0.008(7)
W1 0.02862(17) 0.02345(15) 0.01991(15) -0.00267(12) -0.00162(12) 0.00125(12)
Ag1 0.0627(5) 0.0387(3) 0.0215(3) -0.0001(3) -0.0007(3) -0.0019(3)
S1 0.0509(13) 0.0252(9) 0.0263(10) -0.0008(9) 0.0025(9) 0.0069(8)
S2 0.0616(15) 0.0244(10) 0.0306(10) -0.0056(9) -0.0009(10) 0.0023(9)
S3 0.0324(12) 0.0542(13) 0.0328(11) 0.0061(10) 0.0027(9) 0.0027(10)
S4 0.0352(12) 0.0539(13) 0.0329(11) -0.0134(10) -0.0067(9) 0.0044(10)

loop_
_atom_type_symbol
_atom_type_description
_atom_type_scat_dispersion_real
_atom_type_scat_dispersion_imag
_atom_type_scat_source
C C 0.0033 0.0016 'International Tables Vol C Tables 4.2.6.8 and 6.1.1.4'
H H 0.0000 0.0000 'International Tables Vol C Tables 4.2.6.8 and 6.1.1.4'
Ag Ag -0.8971 1.1015 'International Tables Vol C Tables 4.2.6.8 and 6.1.1.4'
N N 0.0061 0.0033 'International Tables Vol C Tables 4.2.6.8 and 6.1.1.4'
O O 0.0106 0.0060 'International Tables Vol C Tables 4.2.6.8 and 6.1.1.4'
P P 0.1023 0.0942 'International Tables Vol C Tables 4.2.6.8 and 6.1.1.4'
S S 0.1246 0.1234 'International Tables Vol C Tables 4.2.6.8 and 6.1.1.4'
Tb Tb -0.1723 4.1537 'International Tables Vol C Tables 4.2.6.8 and 6.1.1.4'
W W -0.8490 6.8722 'International Tables Vol C Tables 4.2.6.8 and 6.1.1.4'

loop_
_geom_angle_atom_site_label_1
_geom_angle_atom_site_label_2
_geom_angle_atom_site_label_3
_geom_angle_site_symmetry_1
_geom_angle_site_symmetry_3
_geom_angle
O4 Tb1 O3 . . 92.90(18)
O4 Tb1 O2 . . 157.15(18)
O3 Tb1 O2 . . 88.80(19)
O4 Tb1 O1 . . 93.66(18)
O3 Tb1 O1 . . 158.07(18)
O2 Tb1 O1 . . 93.17(18)
O4 Tb1 O9 . . 79.95(18)
O3 Tb1 O9 . . 128.16(18)
O2 Tb1 O9 . . 81.11(19)
O1 Tb1 O9 . . 73.65(17)
O4 Tb1 O8 . . 77.82(18)
O3 Tb1 O8 . . 76.83(18)
O2 Tb1 O8 . . 80.41(18)
O1 Tb1 O8 . . 125.03(18)
O9 Tb1 O8 . . 51.39(17)
O4 Tb1 O5 . . 126.46(18)
O3 Tb1 O5 . . 78.80(18)
O2 Tb1 O5 . . 76.21(18)
O1 Tb1 O5 . . 80.48(18)
O9 Tb1 O5 . . 144.35(18)
O8 Tb1 O5 . . 146.34(17)
O4 Tb1 O6 . . 75.44(18)
O3 Tb1 O6 . . 79.88(18)
O2 Tb1 O6 . . 127.18(18)
O1 Tb1 O6 . . 81.57(18)
O9 Tb1 O6 . . 143.62(18)
O8 Tb1 O6 . . 143.30(18)
O5 Tb1 O6 . . 51.02(17)
O4 Tb1 N2 . . 76.43(19)
O3 Tb1 N2 . . 102.7(2)
O2 Tb1 N2 . . 80.97(19)
O1 Tb1 N2 . . 99.18(19)
O9 Tb1 N2 . . 25.58(17)
O8 Tb1 N2 . . 25.87(17)
O5 Tb1 N2 . . 157.11(19)
O6 Tb1 N2 . . 151.84(18)
O4 Tb1 N1 . . 101.13(19)
O3 Tb1 N1 . . 75.76(19)
O2 Tb1 N1 . . 101.4(2)
O1 Tb1 N1 . . 82.45(18)
O9 Tb1 N1 . . 156.08(18)
O8 Tb1 N1 . . 152.48(19)
O5 Tb1 N1 . . 25.40(17)
O6 Tb1 N1 . . 25.83(17)
N2 Tb1 N1 . . 177.1(2)
O1 P1 N4 . . 109.7(3)
O1 P1 N5 . . 117.1(4)
N4 P1 N5 . . 103.1(4)
O1 P1 N3 . . 107.9(3)
N4 P1 N3 . . 115.5(4)
N5 P1 N3 . . 103.8(4)
O2 P2 N7 . . 119.8(3)
O2 P2 N6 . . 108.0(3)
N7 P2 N6 . . 104.4(4)
O2 P2 N8 . . 107.5(4)
N7 P2 N8 . . 102.9(4)
N6 P2 N8 . . 114.5(4)
O3 P3 N9 . . 110.9(4)
O3 P3 N11 . . 109.5(4)
N9 P3 N11 . . 109.1(5)
O3 P3 N10 . . 108.8(4)
N9 P3 N10 . . 109.3(6)
N11 P3 N10 . . 109.2(5)
O4 P4 N14 . . 111.1(3)
O4 P4 N13 . . 111.5(3)
N14 P4 N13 . . 107.2(4)
O4 P4 N12 . . 108.3(3)
N14 P4 N12 . . 109.2(4)
N13 P4 N12 . . 109.5(4)
P1 O1 Tb1 . . 161.9(3)
P2 O2 Tb1 . . 158.7(3)
P3 O3 Tb1 . . 167.4(3)
P4 O4 Tb1 . . 167.2(3)
N1 O5 Tb1 . . 96.3(4)
N1 O6 Tb1 . . 95.7(4)
N2 O8 Tb1 . . 95.6(4)
N2 O9 Tb1 . . 97.1(5)
O7 N1 O5 . . 122.8(7)
O7 N1 O6 . . 121.2(7)
O5 N1 O6 . . 116.0(7)
O7 N1 Tb1 . . 172.5(6)
O5 N1 Tb1 . . 58.3(4)
O6 N1 Tb1 . . 58.4(4)
O10 N2 O9 . . 122.4(8)
O10 N2 O8 . . 121.9(7)
O9 N2 O8 . . 115.7(7)
O10 N2 Tb1 . . 174.6(6)
O9 N2 Tb1 . . 57.3(4)
O8 N2 Tb1 . . 58.6(4)
C1 N3 C2 . . 113.3(7)
C1 N3 P1 . . 120.3(6)
C2 N3 P1 . . 120.9(6)
C3 N4 C4 . . 116.6(8)
C3 N4 P1 . . 120.5(7)
C4 N4 P1 . . 119.6(7)
C5 N5 C6 . . 109.2(9)
C5 N5 P1 . . 125.0(7)
C6 N5 P1 . . 120.7(7)
C7 N6 C8 . . 113.2(7)
C7 N6 P2 . . 121.6(6)
C8 N6 P2 . . 122.3(6)
C9 N7 C10 . . 113.0(9)
C9 N7 P2 . . 120.4(7)
C10 N7 P2 . . 122.8(7)
C11 N8 C12 . . 112.5(8)
C11 N8 P2 . . 119.8(6)
C12 N8 P2 . . 120.1(7)
C14 N9 C13 . . 118.3(11)
C14 N9 P3 . . 120.5(8)
C13 N9 P3 . . 121.1(11)
C16 N10 C15 . . 112.8(10)
C16 N10 P3 . . 122.5(7)
C15 N10 P3 . . 123.6(9)
C17 N11 C18 . . 115.8(7)
C17 N11 P3 . . 119.8(6)
C18 N11 P3 . . 122.8(7)
C19 N12 C20 . . 115.5(6)
C19 N12 P4 . . 122.5(5)
C20 N12 P4 . . 118.8(5)
C21 N13 C22 . . 113.7(8)
C21 N13 P4 . . 125.0(6)
C22 N13 P4 . . 120.2(6)
C24 N14 C23 . . 114.9(8)
C24 N14 P4 . . 120.3(7)
C23 N14 P4 . . 123.9(7)
N3 C1 H1A . . 109.5
N3 C1 H1B . . 109.5
H1A C1 H1B . . 109.5
N3 C1 H1C . . 109.5
H1A C1 H1C . . 109.5
H1B C1 H1C . . 109.5
N3 C2 H2A . . 109.5
N3 C2 H2B . . 109.5
H2A C2 H2B . . 109.5
N3 C2 H2C . . 109.5
H2A C2 H2C . . 109.5
H2B C2 H2C . . 109.5
N4 C3 H3A . . 109.5
N4 C3 H3B . . 109.5
H3A C3 H3B . . 109.5
N4 C3 H3C . . 109.5
H3A C3 H3C . . 109.5
H3B C3 H3C . . 109.5
N4 C4 H4A . . 109.5
N4 C4 H4B . . 109.5
H4A C4 H4B . . 109.5
N4 C4 H4C . . 109.5
H4A C4 H4C . . 109.5
H4B C4 H4C . . 109.5
N5 C5 H5A . . 109.5
N5 C5 H5B . . 109.5
H5A C5 H5B . . 109.5
N5 C5 H5C . . 109.5
H5A C5 H5C . . 109.5
H5B C5 H5C . . 109.5
N5 C6 H6A . . 109.5
N5 C6 H6B . . 109.5
H6A C6 H6B . . 109.5
N5 C6 H6C . . 109.5
H6A C6 H6C . . 109.5
H6B C6 H6C . . 109.5
N6 C7 H7A . . 109.5
N6 C7 H7B . . 109.5
H7A C7 H7B . . 109.5
N6 C7 H7C . . 109.5
H7A C7 H7C . . 109.5
H7B C7 H7C . . 109.5
N6 C8 H8A . . 109.5
N6 C8 H8B . . 109.5
H8A C8 H8B . . 109.5
N6 C8 H8C . . 109.5
H8A C8 H8C . . 109.5
H8B C8 H8C . . 109.5
N7 C9 H9A . . 109.5
N7 C9 H9B . . 109.5
H9A C9 H9B . . 109.5
N7 C9 H9C . . 109.5
H9A C9 H9C . . 109.5
H9B C9 H9C . . 109.5
N7 C10 H10A . . 109.5
N7 C10 H10B . . 109.5
H10A C10 H10B . . 109.5
N7 C10 H10C . . 109.5
H10A C10 H10C . . 109.5
H10B C10 H10C . . 109.5
N8 C11 H11A . . 109.5
N8 C11 H11B . . 109.5
H11A C11 H11B . . 109.5
N8 C11 H11C . . 109.5
H11A C11 H11C . . 109.5
H11B C11 H11C . . 109.5
N8 C12 H12A . . 109.5
N8 C12 H12B . . 109.5
H12A C12 H12B . . 109.5
N8 C12 H12C . . 109.5
H12A C12 H12C . . 109.5
H12B C12 H12C . . 109.5
N9 C13 H13A . . 109.5
N9 C13 H13B . . 109.5
H13A C13 H13B . . 109.5
N9 C13 H13C . . 109.5
H13A C13 H13C . . 109.5
H13B C13 H13C . . 109.5
N9 C14 H14A . . 109.5
N9 C14 H14B . . 109.5
H14A C14 H14B . . 109.5
N9 C14 H14C . . 109.5
H14A C14 H14C . . 109.5
H14B C14 H14C . . 109.5
N10 C15 H15A . . 109.5
N10 C15 H15B . . 109.5
H15A C15 H15B . . 109.5
N10 C15 H15C . . 109.5
H15A C15 H15C . . 109.5
H15B C15 H15C . . 109.5
N10 C16 H16A . . 109.5
N10 C16 H16B . . 109.5
H16A C16 H16B . . 109.5
N10 C16 H16C . . 109.5
H16A C16 H16C . . 109.5
H16B C16 H16C . . 109.5
N11 C17 H17A . . 109.5
N11 C17 H17B . . 109.5
H17A C17 H17B . . 109.5
N11 C17 H17C . . 109.5
H17A C17 H17C . . 109.5
H17B C17 H17C . . 109.5
N11 C18 H18A . . 109.5
N11 C18 H18B . . 109.5
H18A C18 H18B . . 109.5
N11 C18 H18C . . 109.5
H18A C18 H18C . . 109.5
H18B C18 H18C . . 109.5
N12 C19 H19A . . 109.5
N12 C19 H19B . . 109.5
H19A C19 H19B . . 109.5
N12 C19 H19C . . 109.5
H19A C19 H19C . . 109.5
H19B C19 H19C . . 109.5
N12 C20 H20A . . 109.5
N12 C20 H20B . . 109.5
H20A C20 H20B . . 109.5
N12 C20 H20C . . 109.5
H20A C20 H20C . . 109.5
H20B C20 H20C . . 109.5
N13 C21 H21A . . 109.5
N13 C21 H21B . . 109.5
H21A C21 H21B . . 109.5
N13 C21 H21C . . 109.5
H21A C21 H21C . . 109.5
H21B C21 H21C . . 109.5
N13 C22 H22A . . 109.5
N13 C22 H22B . . 109.5
H22A C22 H22B . . 109.5
N13 C22 H22C . . 109.5
H22A C22 H22C . . 109.5
H22B C22 H22C . . 109.5
N14 C23 H23A . . 109.5
N14 C23 H23B . . 109.5
H23A C23 H23B . . 109.5
N14 C23 H23C . . 109.5
H23A C23 H23C . . 109.5
H23B C23 H23C . . 109.5
N14 C24 H24A . . 109.5
N14 C24 H24B . . 109.5
H24A C24 H24B . . 109.5
N14 C24 H24C . . 109.5
H24A C24 H24C . . 109.5
H24B C24 H24C . . 109.5
S4 W1 S3 . . 110.09(8)
S4 W1 S1 . . 108.03(8)
S3 W1 S1 . . 108.55(8)
S4 W1 S2 . . 108.15(8)
S3 W1 S2 . . 108.70(8)
S1 W1 S2 . . 113.30(7)
S4 W1 Ag1 . . 125.34(6)
S3 W1 Ag1 . . 124.56(6)
S1 W1 Ag1 . . 57.71(5)
S2 W1 Ag1 . . 55.60(5)
S4 W1 Ag1 . 4_566 58.89(6)
S3 W1 Ag1 . 4_566 58.74(6)
S1 W1 Ag1 . 4_566 148.54(5)
S2 W1 Ag1 . 4_566 98.15(5)
Ag1 W1 Ag1 . 4_566 153.743(13)
S2 Ag1 S1 . . 93.53(6)
S2 Ag1 S3 . 4_565 121.16(7)
S1 Ag1 S3 . 4_565 120.07(7)
S2 Ag1 S4 . 4_565 120.70(7)
S1 Ag1 S4 . 4_565 117.40(7)
S3 Ag1 S4 4_565 4_565 86.80(7)
S2 Ag1 W1 . . 47.04(5)
S1 Ag1 W1 . . 46.50(4)
S3 Ag1 W1 4_565 . 137.35(5)
S4 Ag1 W1 4_565 . 135.77(5)
S2 Ag1 W1 . 4_565 151.45(5)
S1 Ag1 W1 . 4_565 115.00(5)
S3 Ag1 W1 4_565 4_565 45.90(5)
S4 Ag1 W1 4_565 4_565 45.74(5)
W1 Ag1 W1 . 4_565 161.49(2)
W1 S1 Ag1 . . 75.78(6)
W1 S2 Ag1 . . 77.36(6)
W1 S3 Ag1 . 4_566 75.36(6)
W1 S4 Ag1 . 4_566 75.38(6)

loop_
_geom_bond_atom_site_label_1
_geom_bond_atom_site_label_2
_geom_bond_site_symmetry_2
_geom_bond_distance
Tb1 O4 . 2.260(5)
Tb1 O3 . 2.261(5)
Tb1 O2 . 2.262(5)
Tb1 O1 . 2.289(5)
Tb1 O9 . 2.467(5)
Tb1 O8 . 2.493(5)
Tb1 O5 . 2.495(5)
Tb1 O6 . 2.497(5)
Tb1 N2 . 2.908(7)
Tb1 N1 . 2.915(8)
P1 O1 . 1.476(5)
P1 N4 . 1.625(7)
P1 N5 . 1.642(8)
P1 N3 . 1.646(7)
P2 O2 . 1.502(5)
P2 N7 . 1.616(7)
P2 N6 . 1.619(7)
P2 N8 . 1.649(8)
P3 O3 . 1.474(5)
P3 N9 . 1.589(10)
P3 N11 . 1.605(8)
P3 N10 . 1.646(9)
P4 O4 . 1.496(5)
P4 N14 . 1.614(7)
P4 N13 . 1.625(7)
P4 N12 . 1.641(6)
O5 N1 . 1.258(8)
O6 N1 . 1.277(8)
O7 N1 . 1.213(8)
O8 N2 . 1.275(8)
O9 N2 . 1.265(8)
O10 N2 . 1.211(8)
N3 C1 . 1.439(11)
N3 C2 . 1.487(10)
N4 C3 . 1.452(12)
N4 C4 . 1.479(11)
N5 C5 . 1.426(12)
N5 C6 . 1.454(13)
N6 C7 . 1.444(11)
N6 C8 . 1.454(11)
N7 C9 . 1.445(13)
N7 C10 . 1.459(12)
N8 C11 . 1.453(11)
N8 C12 . 1.468(11)
N9 C14 . 1.462(15)
N9 C13 . 1.512(15)
N10 C16 . 1.420(13)
N10 C15 . 1.481(12)
N11 C17 . 1.467(11)
N11 C18 . 1.499(12)
N12 C19 . 1.464(10)
N12 C20 . 1.466(10)
N13 C21 . 1.451(10)
N13 C22 . 1.453(11)
N14 C24 . 1.440(12)
N14 C23 . 1.479(12)
C1 H1A . 0.9600
C1 H1B . 0.9600
C1 H1C . 0.9600
C2 H2A . 0.9600
C2 H2B . 0.9600
C2 H2C . 0.9600
C3 H3A . 0.9600
C3 H3B . 0.9600
C3 H3C . 0.9600
C4 H4A . 0.9600
C4 H4B . 0.9600
C4 H4C . 0.9600
C5 H5A . 0.9600
C5 H5B . 0.9600
C5 H5C . 0.9600
C6 H6A . 0.9600
C6 H6B . 0.9600
C6 H6C . 0.9600
C7 H7A . 0.9600
C7 H7B . 0.9600
C7 H7C . 0.9600
C8 H8A . 0.9600
C8 H8B . 0.9600
C8 H8C . 0.9600
C9 H9A . 0.9600
C9 H9B . 0.9600
C9 H9C . 0.9600
C10 H10A . 0.9600
C10 H10B . 0.9600
C10 H10C . 0.9600
C11 H11A . 0.9600
C11 H11B . 0.9600
C11 H11C . 0.9600
C12 H12A . 0.9600
C12 H12B . 0.9600
C12 H12C . 0.9600
C13 H13A . 0.9600
C13 H13B . 0.9600
C13 H13C . 0.9600
C14 H14A . 0.9600
C14 H14B . 0.9600
C14 H14C . 0.9600
C15 H15A . 0.9600
C15 H15B . 0.9600
C15 H15C . 0.9600
C16 H16A . 0.9600
C16 H16B . 0.9600
C16 H16C . 0.9600
C17 H17A . 0.9600
C17 H17B . 0.9600
C17 H17C . 0.9600
C18 H18A . 0.9600
C18 H18B . 0.9600
C18 H18C . 0.9600
C19 H19A . 0.9600
C19 H19B . 0.9600
C19 H19C . 0.9600
C20 H20A . 0.9600
C20 H20B . 0.9600
C20 H20C . 0.9600
C21 H21A . 0.9600
C21 H21B . 0.9600
C21 H21C . 0.9600
C22 H22A . 0.9600
C22 H22B . 0.9600
C22 H22C . 0.9600
C23 H23A . 0.9600
C23 H23B . 0.9600
C23 H23C . 0.9600
C24 H24A . 0.9600
C24 H24B . 0.9600
C24 H24C . 0.9600
W1 S4 . 2.195(2)
W1 S3 . 2.201(2)
W1 S1 . 2.2057(18)
W1 S2 . 2.211(2)
W1 Ag1 . 2.9476(8)
W1 Ag1 4_566 2.9656(8)
Ag1 S2 . 2.492(2)
Ag1 S1 . 2.571(2)
Ag1 S3 4_565 2.620(2)
Ag1 S4 4_565 2.624(2)
Ag1 W1 4_565 2.9656(8)
S3 Ag1 4_566 2.620(2)
S4 Ag1 4_566 2.624(2)
